data_7051526
loop_
_publ_author_name
'Armentano, Donatella'
'De Munno, Giovanni'
'Rossi, Rachele'

_publ_section_title
;
 The counterion as a useful tool to obtain complexes of cytosine with
 alkali metal ions
;
_journal_issue 1
_journal_name_full 'New Journal of Chemistry'
_journal_page_first 13
_journal_paper_doi 10.1039/b511009b
_journal_volume 30
_journal_year 2006
_chemical_formula_sum 'C4 H7.66667 Cl N3 Na O6.33333'
_chemical_formula_weight 257.57
_chemical_name_systematic
;
?
;
_space_group_IT_number 2
_symmetry_cell_setting triclinic
_symmetry_space_group_name_Hall '-P 1'
_symmetry_space_group_name_H-M 'P -1'
_atom_sites_solution_hydrogens geom
_atom_sites_solution_primary direct
_atom_sites_solution_secondary difmap
_audit_creation_method SHELXL-97
_cell_angle_alpha 78.36(2)
_cell_angle_beta 84.60(2)
_cell_angle_gamma 75.62(2)
_cell_formula_units_Z 6
_cell_length_a 10.014(3)
_cell_length_b 11.025(3)
_cell_length_c 14.399(3)
_cell_measurement_reflns_used 30
_cell_measurement_temperature 293(2)
_cell_measurement_theta_max 30
_cell_measurement_theta_min 15
_cell_volume 1506.6(7)
_computing_cell_refinement 'Bruker P3'
_computing_data_collection 'Bruker P3'
_computing_data_reduction XDISK
_computing_molecular_graphics 'Bruker SHELXTL'
_computing_publication_material 'Bruker SHELXTL'
_computing_structure_refinement 'SHELXL-97 (Sheldrick, 1997)'
_computing_structure_solution 'SHELXS-97 (Sheldrick, 1990)'
_diffrn_ambient_temperature 293(2)
_diffrn_measured_fraction_theta_full 0.998
_diffrn_measured_fraction_theta_max 0.998
_diffrn_measurement_device_type ' R3m/V automatic four-circle diffractometer '
_diffrn_measurement_method omega/2-theta-scans
_diffrn_radiation_monochromator graphite
_diffrn_radiation_source 'fine-focus sealed tube'
_diffrn_radiation_type MoK\a
_diffrn_radiation_wavelength 0.71073
_diffrn_reflns_av_R_equivalents 0.0260
_diffrn_reflns_av_sigmaI/netI 0.0673
_diffrn_reflns_limit_h_max 12
_diffrn_reflns_limit_h_min 0
_diffrn_reflns_limit_k_max 14
_diffrn_reflns_limit_k_min -13
_diffrn_reflns_limit_l_max 18
_diffrn_reflns_limit_l_min -18
_diffrn_reflns_number 6988
_diffrn_reflns_theta_full 27.06
_diffrn_reflns_theta_max 27.06
_diffrn_reflns_theta_min 1.94
_diffrn_standards_decay_% 1.6
_diffrn_standards_interval_count 50
_diffrn_standards_number 2
_exptl_absorpt_coefficient_mu 0.442
_exptl_absorpt_correction_T_max 0.9247
_exptl_absorpt_correction_T_min 0.8607
_exptl_absorpt_correction_type empirical
_exptl_absorpt_process_details psi-scan
_exptl_crystal_colour colorless
_exptl_crystal_density_diffrn 1.703
_exptl_crystal_density_method 'not measured'
_exptl_crystal_description needle
_exptl_crystal_F_000 788
_exptl_crystal_size_max 0.35
_exptl_crystal_size_mid 0.20
_exptl_crystal_size_min 0.18
_refine_diff_density_max 0.981
_refine_diff_density_min -0.486
_refine_diff_density_rms 0.091
_refine_ls_extinction_method none
_refine_ls_goodness_of_fit_ref 0.940
_refine_ls_hydrogen_treatment mixed
_refine_ls_matrix_type full
_refine_ls_number_parameters 439
_refine_ls_number_reflns 6603
_refine_ls_number_restraints 12
_refine_ls_restrained_S_all 0.941
_refine_ls_R_factor_all 0.1280
_refine_ls_R_factor_gt 0.0687
_refine_ls_shift/su_max 0.000
_refine_ls_shift/su_mean 0.000
_refine_ls_structure_factor_coef Fsqd
_refine_ls_weighting_details 'calc w=1/[\s^2^(Fo^2^)+(0.1275P)^2^+0.0000P] where P=(Fo^2^+2Fc^2^)/3'
_refine_ls_weighting_scheme calc
_refine_ls_wR_factor_gt 0.1888
_refine_ls_wR_factor_ref 0.2173
_reflns_number_gt 3354
_reflns_number_total 6603
_reflns_threshold_expression >2sigma(I)
_cod_data_source_file b511009b.txt
_cod_data_source_block 2
_cod_depositor_comments
;
The following automatic conversions were performed:
'_symmetry_cell_setting' value 'Triclinic' changed to 'triclinic'
according to '/home/saulius/struct/CIF-dictionaries/cif_core.dic'
dictionary named 'cif_core.dic' version 2.4.1 from 2010-06-29.

Automatic conversion script
Id: cif_fix_enum 1527 2010-12-29 10:47:43Z saulius 
;
_cod_original_sg_symbol_H-M P-1
_cod_database_code 7051526

loop_
_symmetry_equiv_pos_as_xyz
'x, y, z'
'-x, -y, -z'

loop_
_atom_site_label
_atom_site_type_symbol
_atom_site_fract_x
_atom_site_fract_y
_atom_site_fract_z
_atom_site_U_iso_or_equiv
_atom_site_adp_type
_atom_site_occupancy
_atom_site_symmetry_multiplicity
_atom_site_calc_flag
_atom_site_refinement_flags
_atom_site_disorder_assembly
_atom_site_disorder_group
Na1 Na 0.66091(17) 1.05777(15) 0.01779(12) 0.0395(4) Uani 1 1 d . . .
Na2 Na 0.99269(17) 1.13903(15) 0.03884(11) 0.0360(4) Uani 1 1 d . . .
Na3 Na 0.68889(17) 0.78818(16) -0.07600(12) 0.0390(4) Uani 1 1 d . . .
O1W O 0.8945(3) 0.8174(3) -0.1615(2) 0.0408(7) Uani 1 1 d D . .
H1W H 0.901(5) 0.896(3) -0.198(3) 0.060 Uiso 1 1 d D . .
H2W H 0.935(5) 0.762(3) -0.200(3) 0.060 Uiso 1 1 d D . .
O2W O 0.7873(3) 1.1118(3) 0.1285(2) 0.0398(7) Uani 1 1 d D . .
H3W H 0.799(5) 1.035(3) 0.170(3) 0.060 Uiso 1 1 d D . .
H4W H 0.749(5) 1.174(3) 0.164(3) 0.060 Uiso 1 1 d D . .
O3W O 0.5065(3) 1.2594(3) -0.0122(2) 0.0442(8) Uani 1 1 d D . .
H5W H 0.506(5) 1.253(5) -0.073(2) 0.060 Uiso 1 1 d D . .
H6W H 0.545(5) 1.324(4) -0.008(3) 0.060 Uiso 1 1 d D . .
O4W O 0.6014(5) 0.7634(4) -0.2146(3) 0.0714(12) Uani 1 1 d D . .
H7W H 0.660(4) 0.739(5) -0.269(3) 0.060 Uiso 1 1 d D . .
H8W H 0.518(3) 0.747(5) -0.227(3) 0.060 Uiso 1 1 d D . .
N1 N 0.5511(4) 1.0386(4) -0.2707(3) 0.0435(9) Uani 1 1 d . . .
H1 H 0.5638 0.9577 -0.2668 0.052 Uiso 1 1 calc R . .
C2 C 0.5456(4) 1.0848(4) -0.1889(3) 0.0335(9) Uani 1 1 d . . .
O2 O 0.5585(3) 1.0100(3) -0.1106(2) 0.0386(7) Uani 1 1 d . . .
N3 N 0.5243(4) 1.2113(4) -0.1952(3) 0.0395(9) Uani 1 1 d . . .
C4 C 0.5099(5) 1.2885(5) -0.2801(4) 0.0511(13) Uani 1 1 d . . .
N4 N 0.4880(5) 1.4135(4) -0.2819(4) 0.0731(15) Uani 1 1 d . . .
H4B H 0.4836 1.4414 -0.2299 0.088 Uiso 1 1 calc R . .
H4A H 0.4782 1.4660 -0.3352 0.088 Uiso 1 1 calc R . .
C5 C 0.5166(6) 1.2419(6) -0.3636(4) 0.0600(15) Uani 1 1 d . . .
H5 H 0.5069 1.2966 -0.4221 0.072 Uiso 1 1 calc R . .
C6 C 0.5377(5) 1.1133(6) -0.3570(4) 0.0583(15) Uani 1 1 d . . .
H6 H 0.5427 1.0782 -0.4111 0.070 Uiso 1 1 calc R . .
N11 N 0.8499(4) 1.2633(3) -0.2006(3) 0.0380(8) Uani 1 1 d . . .
H11 H 0.8427 1.3058 -0.1557 0.046 Uiso 1 1 calc R . .
C21 C 0.8748(4) 1.1335(4) -0.1779(3) 0.0297(9) Uani 1 1 d . . .
O21 O 0.8866(3) 1.0801(3) -0.0927(2) 0.0367(7) Uani 1 1 d . . .
N31 N 0.8851(3) 1.0680(3) -0.2485(2) 0.0324(8) Uani 1 1 d . . .
C41 C 0.8733(4) 1.1307(4) -0.3384(3) 0.0367(10) Uani 1 1 d . . .
N41 N 0.8858(5) 1.0628(4) -0.4064(3) 0.0535(11) Uani 1 1 d . . .
H41B H 0.9010 0.9811 -0.3921 0.064 Uiso 1 1 calc R . .
H41A H 0.8787 1.1005 -0.4648 0.064 Uiso 1 1 calc R . .
C51 C 0.8474(5) 1.2656(5) -0.3618(3) 0.0453(11) Uani 1 1 d . . .
H51 H 0.8388 1.3085 -0.4243 0.054 Uiso 1 1 calc R . .
C61 C 0.8362(5) 1.3275(4) -0.2907(3) 0.0422(11) Uani 1 1 d . . .
H61 H 0.8187 1.4160 -0.3029 0.051 Uiso 1 1 calc R . .
N12 N 0.8271(4) 0.6598(3) 0.1632(2) 0.0374(8) Uani 1 1 d . . .
H12 H 0.8332 0.6180 0.1180 0.045 Uiso 1 1 calc R . .
C22 C 0.8033(4) 0.7893(4) 0.1416(3) 0.0299(9) Uani 1 1 d . . .
O22 O 0.7917(3) 0.8445(3) 0.05605(19) 0.0351(7) Uani 1 1 d . . .
N32 N 0.7948(3) 0.8553(3) 0.2117(2) 0.0327(8) Uani 1 1 d . . .
C42 C 0.8080(4) 0.7919(4) 0.3010(3) 0.0364(10) Uani 1 1 d . . .
N42 N 0.7985(4) 0.8605(4) 0.3691(3) 0.0517(11) Uani 1 1 d . . .
H42B H 0.7845 0.9421 0.3545 0.062 Uiso 1 1 calc R . .
H42A H 0.8065 0.8230 0.4274 0.062 Uiso 1 1 calc R . .
C52 C 0.8337(5) 0.6570(4) 0.3249(3) 0.0442(11) Uani 1 1 d . . .
H52 H 0.8444 0.6140 0.3873 0.053 Uiso 1 1 calc R . .
C62 C 0.8415(5) 0.5953(4) 0.2530(3) 0.0459(11) Uani 1 1 d . . .
H62 H 0.8571 0.5069 0.2651 0.055 Uiso 1 1 calc R . .
Cl1 Cl 0.77630(14) 0.45690(10) -0.00600(9) 0.0504(3) Uani 1 1 d . . .
O3 O 0.8191(4) 0.5729(3) -0.0239(3) 0.0539(9) Uani 1 1 d . . .
O4 O 0.7315(10) 0.4313(5) 0.0882(4) 0.173(4) Uani 1 1 d . . .
O5 O 0.6682(5) 0.4676(5) -0.0686(5) 0.122(2) Uani 1 1 d . . .
O6 O 0.8863(4) 0.3559(3) -0.0280(3) 0.0641(11) Uani 1 1 d . . .
Cl2 Cl 0.87670(19) 0.68196(14) -0.38771(10) 0.0700(5) Uani 1 1 d . . .
O7 O 0.9805(13) 0.6169(8) -0.4379(5) 0.231(6) Uani 1 1 d . . .
O8 O 0.8779(6) 0.6371(4) -0.2922(3) 0.1021(19) Uani 1 1 d . . .
O9 O 0.7754(13) 0.6358(10) -0.4196(8) 0.243(6) Uani 1 1 d . . .
O10 O 0.8294(10) 0.8102(5) -0.4128(5) 0.163(3) Uani 1 1 d . . .
Cl3 Cl 0.31908(19) 0.77189(15) -0.36489(10) 0.0716(5) Uani 1 1 d . . .
O11 O 0.1932(8) 0.8558(7) -0.3743(6) 0.163(3) Uani 1 1 d . . .
O12 O 0.4138(9) 0.8541(7) -0.4017(5) 0.158(3) Uani 1 1 d . . .
O13 O 0.3486(6) 0.7183(5) -0.2704(3) 0.1003(17) Uani 1 1 d . . .
O14 O 0.3348(8) 0.6767(6) -0.4164(4) 0.133(2) Uani 1 1 d . . .

loop_
_atom_site_aniso_label
_atom_site_aniso_U_11
_atom_site_aniso_U_22
_atom_site_aniso_U_33
_atom_site_aniso_U_23
_atom_site_aniso_U_13
_atom_site_aniso_U_12
Na1 0.0389(10) 0.0334(9) 0.0453(10) -0.0102(7) -0.0123(8) -0.0008(7)
Na2 0.0339(9) 0.0344(9) 0.0385(9) -0.0074(7) -0.0046(7) -0.0042(7)
Na3 0.0364(10) 0.0373(9) 0.0431(10) -0.0084(7) -0.0058(8) -0.0064(7)
O1W 0.055(2) 0.0331(16) 0.0374(17) -0.0123(13) 0.0014(15) -0.0132(15)
O2W 0.0450(19) 0.0384(17) 0.0380(17) -0.0132(13) -0.0018(14) -0.0082(15)
O3W 0.0448(19) 0.0343(17) 0.056(2) -0.0135(15) 0.0030(16) -0.0112(14)
O4W 0.070(3) 0.078(3) 0.071(3) -0.033(2) -0.021(2) -0.003(2)
N1 0.041(2) 0.053(2) 0.037(2) -0.0100(18) -0.0032(17) -0.0098(18)
C2 0.024(2) 0.039(2) 0.035(2) -0.0073(19) -0.0005(17) -0.0034(18)
O2 0.0443(18) 0.0340(16) 0.0356(16) -0.0054(13) -0.0066(13) -0.0047(13)
N3 0.032(2) 0.042(2) 0.039(2) 0.0006(16) -0.0009(16) -0.0071(16)
C4 0.035(3) 0.053(3) 0.058(3) 0.008(2) -0.001(2) -0.013(2)
N4 0.072(3) 0.050(3) 0.088(4) 0.023(3) -0.011(3) -0.023(2)
C5 0.054(3) 0.083(4) 0.036(3) 0.013(3) -0.006(2) -0.021(3)
C6 0.041(3) 0.099(5) 0.033(3) -0.009(3) 0.003(2) -0.017(3)
N11 0.043(2) 0.0292(18) 0.043(2) -0.0083(16) -0.0060(17) -0.0084(16)
C21 0.029(2) 0.028(2) 0.033(2) -0.0078(17) -0.0052(17) -0.0064(17)
O21 0.0440(18) 0.0344(16) 0.0310(16) -0.0084(12) -0.0027(13) -0.0057(13)
N31 0.0328(19) 0.0301(18) 0.0348(19) -0.0063(15) -0.0013(15) -0.0080(15)
C41 0.032(2) 0.044(2) 0.035(2) -0.0102(19) 0.0010(18) -0.0093(19)
N41 0.068(3) 0.058(3) 0.035(2) -0.0117(19) -0.005(2) -0.012(2)
C51 0.050(3) 0.047(3) 0.035(2) 0.003(2) -0.008(2) -0.011(2)
C61 0.044(3) 0.025(2) 0.053(3) 0.005(2) -0.009(2) -0.0074(19)
N12 0.046(2) 0.0296(18) 0.036(2) -0.0071(15) -0.0059(16) -0.0047(16)
C22 0.022(2) 0.031(2) 0.035(2) -0.0070(17) -0.0010(16) -0.0034(16)
O22 0.0380(17) 0.0330(15) 0.0310(15) -0.0050(12) -0.0019(13) -0.0028(13)
N32 0.0294(19) 0.0336(18) 0.0358(19) -0.0096(15) -0.0046(15) -0.0051(15)
C42 0.030(2) 0.042(2) 0.038(2) -0.0068(19) -0.0029(18) -0.0101(19)
N42 0.062(3) 0.060(3) 0.036(2) -0.0129(19) -0.0045(19) -0.017(2)
C52 0.046(3) 0.044(3) 0.038(3) 0.005(2) -0.009(2) -0.010(2)
C62 0.046(3) 0.032(2) 0.052(3) 0.002(2) -0.008(2) -0.001(2)
Cl1 0.0592(8) 0.0288(5) 0.0634(8) -0.0149(5) 0.0106(6) -0.0105(5)
O3 0.055(2) 0.0319(17) 0.076(2) -0.0131(16) -0.0098(18) -0.0086(15)
O4 0.326(10) 0.072(3) 0.102(4) -0.025(3) 0.115(6) -0.051(5)
O5 0.078(3) 0.070(3) 0.233(7) -0.049(4) -0.057(4) -0.013(3)
O6 0.078(3) 0.0303(17) 0.079(3) -0.0209(17) -0.017(2) 0.0092(17)
Cl2 0.1066(13) 0.0495(8) 0.0476(8) 0.0020(6) -0.0094(8) -0.0132(8)
O7 0.349(15) 0.168(8) 0.098(5) -0.019(5) 0.098(7) 0.042(9)
O8 0.173(5) 0.064(3) 0.043(2) -0.010(2) -0.006(3) 0.021(3)
O9 0.283(14) 0.193(9) 0.286(13) 0.020(8) -0.160(11) -0.114(9)
O10 0.310(10) 0.055(3) 0.113(5) 0.010(3) -0.075(6) -0.018(5)
Cl3 0.1058(13) 0.0623(9) 0.0416(7) -0.0094(6) -0.0248(8) -0.0026(9)
O11 0.135(6) 0.121(5) 0.205(8) -0.020(5) -0.058(5) 0.033(5)
O12 0.217(8) 0.146(6) 0.127(5) 0.025(4) -0.041(5) -0.101(6)
O13 0.133(4) 0.106(4) 0.054(3) 0.003(3) -0.020(3) -0.022(3)
O14 0.227(7) 0.107(4) 0.077(4) -0.047(3) 0.005(4) -0.041(5)

loop_
_atom_type_symbol
_atom_type_description
_atom_type_scat_dispersion_real
_atom_type_scat_dispersion_imag
_atom_type_scat_source
C C 0.0033 0.0016 'International Tables Vol C Tables 4.2.6.8 and 6.1.1.4'
H H 0.0000 0.0000 'International Tables Vol C Tables 4.2.6.8 and 6.1.1.4'
N N 0.0061 0.0033 'International Tables Vol C Tables 4.2.6.8 and 6.1.1.4'
O O 0.0106 0.0060 'International Tables Vol C Tables 4.2.6.8 and 6.1.1.4'
Na Na 0.0362 0.0249 'International Tables Vol C Tables 4.2.6.8 and 6.1.1.4'
Cl Cl 0.1484 0.1585 'International Tables Vol C Tables 4.2.6.8 and 6.1.1.4'

loop_
_geom_angle_atom_site_label_1
_geom_angle_atom_site_label_2
_geom_angle_atom_site_label_3
_geom_angle
_geom_angle_site_symmetry_1
_geom_angle_site_symmetry_3
_geom_angle_publ_flag
O3W Na1 O22 172.74(13) . . ?
O3W Na1 O2W 94.85(13) . . ?
O22 Na1 O2W 88.34(12) . . ?
O3W Na1 O2 86.17(12) . . ?
O22 Na1 O2 91.61(11) . . ?
O2W Na1 O2 171.82(14) . . ?
O3W Na1 O2 82.72(11) . 2_675 ?
O22 Na1 O2 90.10(11) . 2_675 ?
O2W Na1 O2 107.63(12) . 2_675 ?
O2 Na1 O2 80.56(12) . 2_675 ?
O3W Na1 O21 105.69(12) . . ?
O22 Na1 O21 81.21(11) . . ?
O2W Na1 O21 81.66(11) . . ?
O2 Na1 O21 90.25(11) . . ?
O2 Na1 O21 167.19(11) 2_675 . ?
O1W Na2 O2W 97.20(12) 2_775 . ?
O1W Na2 O6 97.38(13) 2_775 1_565 ?
O2W Na2 O6 91.74(14) . 1_565 ?
O1W Na2 O21 84.62(11) 2_775 2_775 ?
O2W Na2 O21 92.94(12) . 2_775 ?
O6 Na2 O21 174.65(14) 1_565 2_775 ?
O1W Na2 O22 84.44(11) 2_775 2_775 ?
O2W Na2 O22 176.87(12) . 2_775 ?
O6 Na2 O22 90.69(13) 1_565 2_775 ?
O21 Na2 O22 84.55(11) 2_775 2_775 ?
O1W Na2 O21 176.08(12) 2_775 . ?
O2W Na2 O21 84.91(11) . . ?
O6 Na2 O21 85.83(12) 1_565 . ?
O21 Na2 O21 91.99(11) 2_775 . ?
O22 Na2 O21 93.30(11) 2_775 . ?
O3W Na3 O4W 90.27(16) 2_675 . ?
O3W Na3 O1W 175.11(13) 2_675 . ?
O4W Na3 O1W 89.91(16) . . ?
O3W Na3 O3 90.39(13) 2_675 . ?
O4W Na3 O3 99.71(15) . . ?
O1W Na3 O3 84.76(13) . . ?
O3W Na3 O2 87.64(12) 2_675 . ?
O4W Na3 O2 86.45(14) . . ?
O1W Na3 O2 97.25(12) . . ?
O3 Na3 O2 173.54(13) . . ?
O3W Na3 O22 96.19(12) 2_675 . ?
O4W Na3 O22 171.09(16) . . ?
O1W Na3 O22 84.18(11) . . ?
O3 Na3 O22 86.41(12) . . ?
O2 Na3 O22 87.69(11) . . ?
Na3 O1W Na2 98.73(12) . 2_775 ?
Na1 O2W Na2 102.51(12) . . ?
Na3 O3W Na1 99.81(13) 2_675 . ?
C6 N1 C2 123.3(5) . . ?
O2 C2 N3 121.7(4) . . ?
O2 C2 N1 120.1(4) . . ?
N3 C2 N1 118.2(4) . . ?
C2 O2 Na1 120.7(3) . . ?
C2 O2 Na3 128.5(3) . . ?
Na1 O2 Na3 90.61(11) . . ?
C2 O2 Na1 120.0(3) . 2_675 ?
Na1 O2 Na1 99.44(12) . 2_675 ?
Na3 O2 Na1 89.62(11) . 2_675 ?
C4 N3 C2 120.0(4) . . ?
N4 C4 N3 117.3(5) . . ?
N4 C4 C5 120.7(5) . . ?
N3 C4 C5 122.0(5) . . ?
C6 C5 C4 117.9(5) . . ?
N1 C6 C5 118.6(5) . . ?
C61 N11 C21 122.6(4) . . ?
O21 C21 N31 122.5(4) . . ?
O21 C21 N11 119.3(4) . . ?
N31 C21 N11 118.3(4) . . ?
C21 O21 Na2 124.7(3) . 2_775 ?
C21 O21 Na2 129.5(3) . . ?
Na2 O21 Na2 88.01(11) 2_775 . ?
C21 O21 Na1 119.7(3) . . ?
Na2 O21 Na1 93.72(11) 2_775 . ?
Na2 O21 Na1 90.90(10) . . ?
C41 N31 C21 119.6(3) . . ?
N41 C41 N31 118.0(4) . . ?
N41 C41 C51 120.1(4) . . ?
N31 C41 C51 121.9(4) . . ?
C61 C51 C41 117.1(4) . . ?
C51 C61 N11 120.5(4) . . ?
C62 N12 C22 122.1(4) . . ?
O22 C22 N32 121.4(4) . . ?
O22 C22 N12 119.2(4) . . ?
N32 C22 N12 119.3(4) . . ?
C22 O22 Na1 120.1(2) . . ?
C22 O22 Na2 117.0(2) . 2_775 ?
Na1 O22 Na2 100.41(12) . 2_775 ?
C22 O22 Na3 129.6(3) . . ?
Na1 O22 Na3 90.08(11) . . ?
Na2 O22 Na3 92.50(11) 2_775 . ?
C42 N32 C22 118.9(4) . . ?
N32 C42 N42 117.3(4) . . ?
N32 C42 C52 122.7(4) . . ?
N42 C42 C52 120.0(4) . . ?
C62 C52 C42 116.4(4) . . ?
C52 C62 N12 120.6(4) . . ?
O4 Cl1 O3 109.3(3) . . ?
O4 Cl1 O6 110.7(4) . . ?
O3 Cl1 O6 110.4(2) . . ?
O4 Cl1 O5 111.3(5) . . ?
O3 Cl1 O5 108.9(3) . . ?
O6 Cl1 O5 106.2(3) . . ?
Cl1 O3 Na3 129.9(2) . . ?
Cl1 O6 Na2 139.2(3) . 1_545 ?
O7 Cl2 O10 121.4(5) . . ?
O7 Cl2 O8 114.1(4) . . ?
O10 Cl2 O8 114.6(3) . . ?
O7 Cl2 O9 94.4(8) . . ?
O10 Cl2 O9 102.5(6) . . ?
O8 Cl2 O9 105.1(6) . . ?
O11 Cl3 O14 112.8(5) . . ?
O11 Cl3 O13 113.0(4) . . ?
O14 Cl3 O13 109.6(4) . . ?
O11 Cl3 O12 102.2(5) . . ?
O14 Cl3 O12 110.9(5) . . ?
O13 Cl3 O12 108.0(4) . . ?

loop_
_geom_bond_atom_site_label_1
_geom_bond_atom_site_label_2
_geom_bond_distance
_geom_bond_site_symmetry_2
_geom_bond_publ_flag
Na1 O3W 2.356(4) . ?
Na1 O22 2.373(3) . ?
Na1 O2W 2.373(3) . ?
Na1 O2 2.401(3) . ?
Na1 O2 2.652(4) 2_675 ?
Na1 O21 2.672(4) . ?
Na2 O1W 2.370(3) 2_775 ?
Na2 O2W 2.374(4) . ?
Na2 O6 2.403(4) 1_565 ?
Na2 O21 2.422(3) 2_775 ?
Na2 O22 2.470(3) 2_775 ?
Na2 O21 2.521(3) . ?
Na3 O3W 2.343(4) 2_675 ?
Na3 O4W 2.344(4) . ?
Na3 O1W 2.356(4) . ?
Na3 O3 2.413(4) . ?
Na3 O2 2.446(3) . ?
Na3 O22 2.495(3) . ?
O1W Na2 2.370(3) 2_775 ?
O3W Na3 2.343(4) 2_675 ?
N1 C6 1.343(6) . ?
N1 C2 1.366(5) . ?
C2 O2 1.251(5) . ?
C2 N3 1.343(6) . ?
O2 Na1 2.652(4) 2_675 ?
N3 C4 1.339(6) . ?
C4 N4 1.336(7) . ?
C4 C5 1.389(8) . ?
C5 C6 1.365(8) . ?
N11 C61 1.347(5) . ?
N11 C21 1.366(5) . ?
C21 O21 1.251(5) . ?
C21 N31 1.344(5) . ?
O21 Na2 2.422(3) 2_775 ?
N31 C41 1.340(5) . ?
C41 N41 1.327(6) . ?
C41 C51 1.419(6) . ?
C51 C61 1.322(7) . ?
N12 C62 1.347(6) . ?
N12 C22 1.363(5) . ?
C22 O22 1.261(5) . ?
C22 N32 1.343(5) . ?
O22 Na2 2.470(3) 2_775 ?
N32 C42 1.335(5) . ?
C42 N42 1.337(6) . ?
C42 C52 1.420(6) . ?
C52 C62 1.335(7) . ?
Cl1 O4 1.383(5) . ?
Cl1 O3 1.415(3) . ?
Cl1 O6 1.422(4) . ?
Cl1 O5 1.441(5) . ?
O6 Na2 2.403(4) 1_545 ?
Cl2 O7 1.347(7) . ?
Cl2 O10 1.359(5) . ?
Cl2 O8 1.365(4) . ?
Cl2 O9 1.392(9) . ?
Cl3 O11 1.366(7) . ?
Cl3 O14 1.373(5) . ?
Cl3 O13 1.397(4) . ?
Cl3 O12 1.464(7) . ?

loop_
_geom_hbond_atom_site_label_D
_geom_hbond_atom_site_label_H
_geom_hbond_atom_site_label_A
_geom_hbond_distance_DH
_geom_hbond_distance_HA
_geom_hbond_distance_DA
_geom_hbond_angle_DHA
_geom_hbond_site_symmetry_A
O1W H2W O8 0.90(3) 2.30(4) 3.041(6) 140(4) .
O1W H1W N31 0.93(3) 1.87(3) 2.777(5) 167(4) .
O2W H3W N32 0.92(3) 1.96(3) 2.825(5) 156(4) .
O2W H4W O13 0.93(3) 2.13(3) 3.049(6) 167(4) 2_675
O3W H5W N3 0.90(3) 1.88(3) 2.772(5) 171(5) .
O3W H6W O5 0.90(3) 2.24(4) 3.065(6) 152(4) 1_565
O4W H7W O8 0.97(3) 2.22(4) 2.997(7) 136(4) .
O4W H8W O13 0.94(3) 1.97(3) 2.910(7) 173(4) .
N1 H1 O4W 0.86 2.07 2.906(6) 163 .
N11 H11 O6 0.86 2.13 2.955(5) 159 1_565
N12 H12 O3 0.86 2.22 3.050(5) 161 .
N41 H41B O10 0.86 2.26 2.996(8) 144 .
N42 H42A O10 0.86 2.31 3.109(7) 155 1_556
